data_7049499
loop_
_publ_author_name
'Settineri, Nicholas S.'
'Shiau, Angela A.'
'Arnold, John'

_publ_section_title
;
 Dioxygen reacts with metal-carbon bonds in thorium dialkyls to produce
 bis(alkoxides).
;
_journal_issue 17
_journal_name_full 'Dalton transactions (Cambridge, England : 2003)'
_journal_page_first 5569
_journal_page_last 5573
_journal_paper_doi 10.1039/c9dt00811j
_journal_volume 48
_journal_year 2019
_chemical_formula_sum 'C34 H68 N4 O2 Si6 Th'
_chemical_formula_weight 965.50
_chemical_name_systematic Th(BTBA)2(OCH2SiMe3)2
_chemical_properties_physical Air-sensitive,Moisture-sensitive
_space_group_crystal_system monoclinic
_space_group_IT_number 14
_space_group_name_Hall '-P 2ybc'
_space_group_name_H-M_alt 'P 1 21/c 1'
_symmetry_space_group_name_Hall '-P 2ybc'
_symmetry_space_group_name_H-M 'P 1 21/c 1'
_atom_sites_solution_hydrogens geom
_atom_sites_solution_primary iterative
_atom_sites_solution_secondary difmap
_audit_creation_method SHELXL-2014/7
_audit_update_record
;
2019-02-21 deposited with the CCDC.    2019-03-27 downloaded from the CCDC.
;
_cell_angle_alpha 90
_cell_angle_beta 90.519(2)
_cell_angle_gamma 90
_cell_formula_units_Z 4
_cell_length_a 23.380(3)
_cell_length_b 9.8979(11)
_cell_length_c 20.423(2)
_cell_measurement_reflns_used 9139
_cell_measurement_temperature 100(2)
_cell_measurement_theta_max 25.41
_cell_measurement_theta_min 2.17
_cell_volume 4726.0(9)
_computing_cell_refinement 'Bruker SAINT'
_computing_data_collection 'Bruker APEX2'
_computing_data_reduction 'Bruker SAINT'
_computing_molecular_graphics 'Mercury 3.10'
_computing_publication_material WinGX
_computing_structure_refinement 'SHELXL-2014/7 (Sheldrick, 2014)'
_computing_structure_solution 'SHELXT (Sheldrick 2015)'
_diffrn_ambient_temperature 100(2)
_diffrn_detector_area_resol_mean 8.366
_diffrn_measured_fraction_theta_full 0.999
_diffrn_measured_fraction_theta_max 0.996
_diffrn_measurement_device_type 'Bruker APEX-II CCD'
_diffrn_measurement_method 'phi and omega scans'
_diffrn_radiation_type MoK\a
_diffrn_radiation_wavelength 0.71073
_diffrn_reflns_av_R_equivalents 0.0419
_diffrn_reflns_av_unetI/netI 0.0198
_diffrn_reflns_Laue_measured_fraction_full 0.999
_diffrn_reflns_Laue_measured_fraction_max 0.996
_diffrn_reflns_limit_h_max 28
_diffrn_reflns_limit_h_min -28
_diffrn_reflns_limit_k_max 11
_diffrn_reflns_limit_k_min -11
_diffrn_reflns_limit_l_max 24
_diffrn_reflns_limit_l_min -24
_diffrn_reflns_number 97234
_diffrn_reflns_point_group_measured_fraction_full 0.999
_diffrn_reflns_point_group_measured_fraction_max 0.996
_diffrn_reflns_theta_full 25.000
_diffrn_reflns_theta_max 25.432
_diffrn_reflns_theta_min 1.742
_diffrn_source 'microfocus sealed tube'
_exptl_absorpt_coefficient_mu 3.338
_exptl_absorpt_correction_T_max 0.745
_exptl_absorpt_correction_T_min 0.507
_exptl_absorpt_correction_type multi-scan
_exptl_absorpt_process_details SADABS
_exptl_crystal_colour Colorless
_exptl_crystal_density_diffrn 1.357
_exptl_crystal_description Block
_exptl_crystal_F_000 1960
_exptl_crystal_size_max 0.180
_exptl_crystal_size_mid 0.130
_exptl_crystal_size_min 0.100
_refine_diff_density_max 2.960
_refine_diff_density_min -1.088
_refine_diff_density_rms 0.117
_refine_ls_extinction_method none
_refine_ls_goodness_of_fit_ref 1.083
_refine_ls_hydrogen_treatment constr
_refine_ls_matrix_type full
_refine_ls_number_parameters 442
_refine_ls_number_reflns 8702
_refine_ls_number_restraints 18
_refine_ls_restrained_S_all 1.096
_refine_ls_R_factor_all 0.0382
_refine_ls_R_factor_gt 0.0342
_refine_ls_shift/su_max 0.002
_refine_ls_shift/su_mean 0.000
_refine_ls_structure_factor_coef Fsqd
_refine_ls_weighting_details 'w=1/[\s^2^(Fo^2^)+(0.0217P)^2^+31.2492P] where P=(Fo^2^+2Fc^2^)/3'
_refine_ls_weighting_scheme calc
_refine_ls_wR_factor_gt 0.0780
_refine_ls_wR_factor_ref 0.0797
_reflns_Friedel_coverage 0.000
_reflns_number_gt 7893
_reflns_number_total 8702
_reflns_threshold_expression 'I > 2\s(I)'
_cod_data_source_file c9dt00811j2.cif
_cod_data_source_block shelx
_cod_depositor_comments 'Adding full bibliography for 7049498--7049503.cif.'
_cod_database_code 7049499
_shelx_shelxl_version_number 2014/7
_shelx_space_group_comment
;
The symmetry employed for this shelxl refinement is uniquely defined
by the following loop, which should always be used as a source of
symmetry information in preference to the above space-group names.
They are only intended as comments.
;
_shelx_estimated_absorpt_t_min 0.585
_shelx_estimated_absorpt_t_max 0.731

loop_
_space_group_symop_operation_xyz
'x, y, z'
'-x, y+1/2, -z+1/2'
'-x, -y, -z'
'x, -y-1/2, z-1/2'

loop_
_atom_site_label
_atom_site_type_symbol
_atom_site_fract_x
_atom_site_fract_y
_atom_site_fract_z
_atom_site_U_iso_or_equiv
_atom_site_adp_type
_atom_site_occupancy
_atom_site_site_symmetry_order
_atom_site_calc_flag
_atom_site_refinement_flags_posn
_atom_site_refinement_flags_adp
C1 C 0.1790(4) 0.8844(9) 0.5243(4) 0.076(2) Uani 1 1 d . U
H1A H 0.1380 0.8643 0.5260 0.114 Uiso 1 1 calc R U
H1B H 0.1887 0.9516 0.5579 0.114 Uiso 1 1 calc R U
H1C H 0.2008 0.8014 0.5324 0.114 Uiso 1 1 calc R U
C2 C 0.2735(3) 0.9919(9) 0.4400(4) 0.068(2) Uani 1 1 d . .
H2A H 0.2957 0.9084 0.4440 0.102 Uiso 1 1 calc R U
H2B H 0.2833 1.0528 0.4762 0.102 Uiso 1 1 calc R U
H2C H 0.2822 1.0360 0.3983 0.102 Uiso 1 1 calc R U
C3 C 0.1556(4) 1.1094(9) 0.4323(4) 0.085(3) Uani 1 1 d . .
H3A H 0.1663 1.1530 0.3911 0.127 Uiso 1 1 calc R U
H3B H 0.1639 1.1705 0.4689 0.127 Uiso 1 1 calc R U
H3C H 0.1146 1.0886 0.4313 0.127 Uiso 1 1 calc R U
C4 C 0.14086(18) 0.7581(5) 0.3661(2) 0.0206(10) Uani 1 1 d . .
C5 C 0.0871(2) 0.7700(6) 0.4057(3) 0.0332(13) Uani 1 1 d . .
C6 C 0.0760(3) 0.6780(8) 0.4548(3) 0.0509(18) Uani 1 1 d . .
H6 H 0.1028 0.6077 0.4632 0.061 Uiso 1 1 calc R U
C7 C 0.0278(3) 0.6850(11) 0.4917(4) 0.078(3) Uani 1 1 d . .
H7 H 0.0211 0.6196 0.5248 0.093 Uiso 1 1 calc R U
C8 C -0.0096(4) 0.7829(11) 0.4814(4) 0.079(3) Uani 1 1 d . U
H8 H -0.0429 0.7865 0.5077 0.094 Uiso 1 1 calc R U
C9 C -0.0020(3) 0.8807(9) 0.4335(5) 0.073(3) Uani 1 1 d . U
H9 H -0.0297 0.9499 0.4270 0.088 Uiso 1 1 calc R U
C10 C 0.0488(2) 0.8749(8) 0.3939(4) 0.0544(19) Uani 1 1 d . .
H10 H 0.0558 0.9404 0.3610 0.065 Uiso 1 1 calc R U
C11 C 0.0821(2) 0.4110(6) 0.3434(3) 0.0391(13) Uani 1 1 d . .
H11A H 0.1194 0.3698 0.3526 0.059 Uiso 1 1 calc R U
H11B H 0.0571 0.3446 0.3219 0.059 Uiso 1 1 calc R U
H11C H 0.0648 0.4406 0.3845 0.059 Uiso 1 1 calc R U
C12 C 0.0202(2) 0.6413(6) 0.2762(3) 0.0357(13) Uani 1 1 d . .
H12A H 0.0033 0.6607 0.3189 0.054 Uiso 1 1 calc R U
H12B H -0.0050 0.5803 0.2515 0.054 Uiso 1 1 calc R U
H12C H 0.0249 0.7257 0.2518 0.054 Uiso 1 1 calc R U
C13 C 0.1166(2) 0.4966(6) 0.2084(3) 0.0358(13) Uani 1 1 d . .
H13A H 0.1199 0.5725 0.1778 0.054 Uiso 1 1 calc R U
H13B H 0.0892 0.4307 0.1909 0.054 Uiso 1 1 calc R U
H13C H 0.1541 0.4534 0.2139 0.054 Uiso 1 1 calc R U
C14 C 0.2339(3) 0.4727(8) 0.4422(4) 0.065(2) Uani 1 1 d . .
H14A H 0.2157 0.5519 0.4620 0.098 Uiso 1 1 calc R U
H14B H 0.2278 0.3936 0.4701 0.098 Uiso 1 1 calc R U
H14C H 0.2171 0.4562 0.3988 0.098 Uiso 1 1 calc R U
C15 C 0.3465(3) 0.3558(6) 0.3948(3) 0.0470(16) Uani 1 1 d . .
H15A H 0.3269 0.3351 0.3534 0.070 Uiso 1 1 calc R U
H15B H 0.3443 0.2777 0.4241 0.070 Uiso 1 1 calc R U
H15C H 0.3868 0.3767 0.3862 0.070 Uiso 1 1 calc R U
C16 C 0.3430(3) 0.5305(6) 0.5171(3) 0.0388(14) Uani 1 1 d . .
H16A H 0.3847 0.5391 0.5140 0.058 Uiso 1 1 calc R U
H16B H 0.3336 0.4533 0.5450 0.058 Uiso 1 1 calc R U
H16C H 0.3271 0.6132 0.5361 0.058 Uiso 1 1 calc R U
C17 C 0.35833(18) 0.7259(5) 0.3668(2) 0.0192(9) Uani 1 1 d . .
C18 C 0.41390(19) 0.7174(5) 0.4051(2) 0.0241(10) Uani 1 1 d . .
C19 C 0.4572(2) 0.6316(6) 0.3857(3) 0.0340(12) Uani 1 1 d . .
H19 H 0.4528 0.5798 0.3468 0.041 Uiso 1 1 calc R U
C20 C 0.5073(2) 0.6205(7) 0.4228(3) 0.0433(15) Uani 1 1 d . .
H20 H 0.5366 0.5600 0.4097 0.052 Uiso 1 1 calc R U
C21 C 0.5142(2) 0.6972(7) 0.4783(3) 0.0420(15) Uani 1 1 d . .
H21 H 0.5487 0.6911 0.5032 0.050 Uiso 1 1 calc R U
C22 C 0.4715(2) 0.7826(7) 0.4980(3) 0.0425(15) Uani 1 1 d . .
H22 H 0.4762 0.8346 0.5367 0.051 Uiso 1 1 calc R U
C23 C 0.4213(2) 0.7931(7) 0.4611(3) 0.0385(14) Uani 1 1 d . .
H23 H 0.3919 0.8528 0.4748 0.046 Uiso 1 1 calc R U
C24 C 0.4536(3) 0.8353(7) 0.2338(3) 0.0526(18) Uani 1 1 d . .
H24A H 0.4761 0.7726 0.2607 0.079 Uiso 1 1 calc R U
H24B H 0.4791 0.9014 0.2135 0.079 Uiso 1 1 calc R U
H24C H 0.4331 0.7849 0.1995 0.079 Uiso 1 1 calc R U
C25 C 0.4400(2) 1.0269(6) 0.3494(3) 0.0386(13) Uani 1 1 d . .
H25A H 0.4132 1.0596 0.3824 0.058 Uiso 1 1 calc R U
H25B H 0.4585 1.1041 0.3282 0.058 Uiso 1 1 calc R U
H25C H 0.4692 0.9702 0.3705 0.058 Uiso 1 1 calc R U
C26 C 0.3593(3) 1.0447(8) 0.2337(4) 0.071(3) Uani 1 1 d . .
H26A H 0.3420 0.9950 0.1971 0.107 Uiso 1 1 calc R U
H26B H 0.3850 1.1143 0.2167 0.107 Uiso 1 1 calc R U
H26C H 0.3291 1.0875 0.2595 0.107 Uiso 1 1 calc R U
C27 C 0.2268(2) 0.9444(6) 0.1572(2) 0.0310(12) Uani 1 1 d . .
H27A H 0.2280 0.8879 0.1173 0.037 Uiso 1 1 calc R U
H27B H 0.2571 1.0139 0.1540 0.037 Uiso 1 1 calc R U
C28 C 0.0994(2) 0.8944(7) 0.1577(3) 0.0476(16) Uani 1 1 d . .
H28A H 0.0614 0.9355 0.1613 0.071 Uiso 1 1 calc R U
H28B H 0.1050 0.8291 0.1932 0.071 Uiso 1 1 calc R U
H28C H 0.1024 0.8480 0.1154 0.071 Uiso 1 1 calc R U
C29 C 0.1467(3) 1.1538(7) 0.0968(3) 0.0446(15) Uani 1 1 d . .
H29A H 0.1455 1.1071 0.0545 0.067 Uiso 1 1 calc R U
H29B H 0.1792 1.2164 0.0977 0.067 Uiso 1 1 calc R U
H29C H 0.1111 1.2043 0.1029 0.067 Uiso 1 1 calc R U
C30 C 0.1509(3) 1.1134(6) 0.2444(3) 0.0387(13) Uani 1 1 d . .
H30A H 0.1814 1.1808 0.2482 0.058 Uiso 1 1 calc R U
H30B H 0.1553 1.0462 0.2793 0.058 Uiso 1 1 calc R U
H30C H 0.1136 1.1581 0.2484 0.058 Uiso 1 1 calc R U
C31 C 0.2718(2) 0.4299(5) 0.2009(3) 0.0316(12) Uani 1 1 d . .
H31A H 0.2405 0.4196 0.1683 0.038 Uiso 1 1 calc R U
H31B H 0.2749 0.3450 0.2262 0.038 Uiso 1 1 calc R U
C32 C 0.3358(3) 0.6334(6) 0.1193(3) 0.0449(15) Uani 1 1 d . .
H32A H 0.3269 0.7012 0.1527 0.067 Uiso 1 1 calc R U
H32B H 0.3055 0.6324 0.0859 0.067 Uiso 1 1 calc R U
H32C H 0.3724 0.6559 0.0989 0.067 Uiso 1 1 calc R U
C33 C 0.3529(3) 0.3323(7) 0.0949(3) 0.0482(16) Uani 1 1 d . .
H33A H 0.3844 0.3598 0.0664 0.072 Uiso 1 1 calc R U
H33B H 0.3180 0.3206 0.0686 0.072 Uiso 1 1 calc R U
H33C H 0.3627 0.2468 0.1164 0.072 Uiso 1 1 calc R U
C34 C 0.3990(2) 0.4669(7) 0.2198(3) 0.0413(14) Uani 1 1 d . .
H34A H 0.4347 0.4957 0.1992 0.062 Uiso 1 1 calc R U
H34B H 0.4039 0.3760 0.2380 0.062 Uiso 1 1 calc R U
H34C H 0.3893 0.5299 0.2550 0.062 Uiso 1 1 calc R U
N1 N 0.18608(16) 0.8367(4) 0.37925(19) 0.0208(8) Uani 1 1 d . .
N2 N 0.14436(16) 0.6696(4) 0.31786(19) 0.0220(8) Uani 1 1 d . .
N3 N 0.31536(16) 0.6429(4) 0.38224(18) 0.0212(8) Uani 1 1 d . .
N4 N 0.35086(16) 0.8112(4) 0.31766(19) 0.0229(9) Uani 1 1 d . .
O1 O 0.23682(14) 0.8617(4) 0.21408(16) 0.0256(7) Uani 1 1 d . .
O2 O 0.25958(14) 0.5399(3) 0.24377(17) 0.0269(8) Uani 1 1 d . .
Si1 Si 0.19675(6) 0.95177(15) 0.44262(7) 0.0250(3) Uani 1 1 d . .
Si2 Si 0.09164(5) 0.55924(14) 0.28841(7) 0.0242(3) Uani 1 1 d . .
Si3 Si 0.31192(6) 0.50404(15) 0.43400(7) 0.0263(3) Uani 1 1 d . .
Si4 Si 0.40055(6) 0.92574(15) 0.28665(7) 0.0276(3) Uani 1 1 d . .
Si5 Si 0.15511(6) 1.02828(15) 0.16343(7) 0.0275(3) Uani 1 1 d . .
Si6 Si 0.34098(6) 0.46520(15) 0.15807(7) 0.0277(3) Uani 1 1 d . .
Th1 Th 0.24858(2) 0.72597(2) 0.29421(2) 0.01657(6) Uani 1 1 d . .

loop_
_atom_site_aniso_label
_atom_site_aniso_U_11
_atom_site_aniso_U_22
_atom_site_aniso_U_33
_atom_site_aniso_U_23
_atom_site_aniso_U_13
_atom_site_aniso_U_12
C1 0.098(4) 0.078(4) 0.052(3) -0.002(3) -0.004(3) -0.032(4)
C2 0.043(4) 0.083(6) 0.078(5) -0.055(5) 0.014(3) -0.034(4)
C3 0.085(6) 0.070(6) 0.098(6) -0.055(5) -0.050(5) 0.042(5)
C4 0.013(2) 0.029(3) 0.020(2) 0.0036(19) -0.0001(17) 0.0042(19)
C5 0.015(2) 0.056(4) 0.028(3) -0.021(3) 0.002(2) -0.003(2)
C6 0.035(3) 0.087(5) 0.031(3) -0.012(3) 0.009(2) -0.028(3)
C7 0.049(4) 0.142(9) 0.042(4) -0.032(5) 0.019(3) -0.047(5)
C8 0.047(4) 0.121(7) 0.068(5) -0.055(5) 0.017(4) -0.026(5)
C9 0.034(3) 0.084(5) 0.101(6) -0.064(5) -0.020(4) 0.016(3)
C10 0.022(3) 0.064(5) 0.077(5) -0.042(4) -0.008(3) 0.009(3)
C11 0.036(3) 0.032(3) 0.050(3) 0.000(3) -0.003(3) -0.008(2)
C12 0.020(2) 0.039(3) 0.048(3) -0.006(3) -0.005(2) -0.001(2)
C13 0.027(3) 0.043(3) 0.038(3) -0.015(3) -0.001(2) -0.004(2)
C14 0.036(3) 0.068(5) 0.092(6) 0.054(4) -0.005(3) -0.019(3)
C15 0.076(5) 0.028(3) 0.037(3) 0.002(3) -0.004(3) 0.004(3)
C16 0.053(4) 0.037(3) 0.026(3) 0.007(2) -0.002(2) 0.011(3)
C17 0.016(2) 0.024(2) 0.018(2) -0.0018(19) 0.0005(17) 0.0037(19)
C18 0.017(2) 0.035(3) 0.021(2) 0.009(2) -0.0035(18) -0.003(2)
C19 0.022(3) 0.041(3) 0.038(3) 0.002(3) -0.007(2) 0.001(2)
C20 0.024(3) 0.055(4) 0.051(4) 0.005(3) -0.006(3) 0.010(3)
C21 0.023(3) 0.068(4) 0.036(3) 0.019(3) -0.011(2) -0.007(3)
C22 0.033(3) 0.066(4) 0.027(3) 0.005(3) -0.010(2) -0.012(3)
C23 0.024(3) 0.062(4) 0.030(3) -0.003(3) -0.005(2) -0.003(3)
C24 0.048(4) 0.059(4) 0.051(4) -0.014(3) 0.020(3) -0.030(3)
C25 0.033(3) 0.040(3) 0.044(3) -0.007(3) 0.004(2) -0.013(3)
C26 0.051(4) 0.061(5) 0.101(6) 0.053(5) -0.039(4) -0.028(4)
C27 0.028(3) 0.041(3) 0.024(3) 0.007(2) 0.006(2) 0.006(2)
C28 0.028(3) 0.047(4) 0.067(4) -0.012(3) -0.004(3) 0.001(3)
C29 0.050(4) 0.049(4) 0.035(3) 0.010(3) -0.005(3) 0.016(3)
C30 0.039(3) 0.044(4) 0.032(3) -0.004(3) 0.003(2) 0.005(3)
C31 0.027(3) 0.026(3) 0.041(3) -0.013(2) -0.001(2) 0.002(2)
C32 0.055(4) 0.038(4) 0.042(3) 0.003(3) 0.007(3) 0.012(3)
C33 0.062(4) 0.048(4) 0.035(3) -0.009(3) -0.001(3) 0.025(3)
C34 0.025(3) 0.050(4) 0.048(3) -0.006(3) -0.001(2) 0.002(3)
N1 0.0172(19) 0.021(2) 0.024(2) -0.0008(16) -0.0002(15) 0.0006(16)
N2 0.0166(19) 0.022(2) 0.028(2) -0.0031(17) 0.0010(16) -0.0001(16)
N3 0.0170(19) 0.024(2) 0.022(2) 0.0044(16) -0.0012(15) -0.0002(16)
N4 0.0194(19) 0.023(2) 0.026(2) 0.0036(17) -0.0017(16) -0.0024(16)
O1 0.0250(17) 0.0275(19) 0.0243(17) 0.0063(14) 0.0004(14) 0.0068(14)
O2 0.0235(17) 0.0244(19) 0.0328(19) -0.0062(15) 0.0014(14) 0.0014(14)
Si1 0.0249(7) 0.0261(7) 0.0239(7) -0.0043(6) -0.0001(5) -0.0024(6)
Si2 0.0160(6) 0.0261(7) 0.0303(7) -0.0042(6) -0.0016(5) -0.0019(5)
Si3 0.0223(7) 0.0263(7) 0.0303(7) 0.0096(6) -0.0017(5) -0.0015(6)
Si4 0.0235(7) 0.0300(8) 0.0292(7) 0.0072(6) -0.0037(6) -0.0095(6)
Si5 0.0232(7) 0.0323(8) 0.0269(7) 0.0027(6) -0.0015(5) 0.0056(6)
Si6 0.0263(7) 0.0318(8) 0.0250(7) -0.0022(6) 0.0002(5) 0.0070(6)
Th1 0.01444(9) 0.01656(9) 0.01869(9) 0.00015(7) -0.00068(6) 0.00105(6)

loop_
_atom_type_symbol
_atom_type_description
_atom_type_scat_dispersion_real
_atom_type_scat_dispersion_imag
_atom_type_scat_source
C C 0.0033 0.0016 'International Tables Vol C Tables 4.2.6.8 and 6.1.1.4'
H H 0.0000 0.0000 'International Tables Vol C Tables 4.2.6.8 and 6.1.1.4'
N N 0.0061 0.0033 'International Tables Vol C Tables 4.2.6.8 and 6.1.1.4'
O O 0.0106 0.0060 'International Tables Vol C Tables 4.2.6.8 and 6.1.1.4'
Si Si 0.0817 0.0704 'International Tables Vol C Tables 4.2.6.8 and 6.1.1.4'
Th Th -7.2400 8.8979 'International Tables Vol C Tables 4.2.6.8 and 6.1.1.4'

loop_
_geom_angle_atom_site_label_1
_geom_angle_atom_site_label_2
_geom_angle_atom_site_label_3
_geom_angle
Si1 C1 H1A 109.5
Si1 C1 H1B 109.5
H1A C1 H1B 109.5
Si1 C1 H1C 109.5
H1A C1 H1C 109.5
H1B C1 H1C 109.5
Si1 C2 H2A 109.5
Si1 C2 H2B 109.5
H2A C2 H2B 109.5
Si1 C2 H2C 109.5
H2A C2 H2C 109.5
H2B C2 H2C 109.5
Si1 C3 H3A 109.5
Si1 C3 H3B 109.5
H3A C3 H3B 109.5
Si1 C3 H3C 109.5
H3A C3 H3C 109.5
H3B C3 H3C 109.5
N2 C4 N1 118.7(4)
N2 C4 C5 120.7(4)
N1 C4 C5 120.6(4)
N2 C4 Th1 59.8(2)
N1 C4 Th1 59.0(2)
C5 C4 Th1 177.0(4)
C6 C5 C10 119.5(6)
C6 C5 C4 120.1(5)
C10 C5 C4 120.4(6)
C7 C6 C5 122.0(8)
C7 C6 H6 119.0
C5 C6 H6 119.0
C8 C7 C6 119.9(9)
C8 C7 H7 120.1
C6 C7 H7 120.1
C7 C8 C9 122.4(8)
C7 C8 H8 118.8
C9 C8 H8 118.8
C8 C9 C10 118.5(8)
C8 C9 H9 120.8
C10 C9 H9 120.8
C5 C10 C9 117.7(8)
C5 C10 H10 121.1
C9 C10 H10 121.1
Si2 C11 H11A 109.5
Si2 C11 H11B 109.5
H11A C11 H11B 109.5
Si2 C11 H11C 109.5
H11A C11 H11C 109.5
H11B C11 H11C 109.5
Si2 C12 H12A 109.5
Si2 C12 H12B 109.5
H12A C12 H12B 109.5
Si2 C12 H12C 109.5
H12A C12 H12C 109.5
H12B C12 H12C 109.5
Si2 C13 H13A 109.5
Si2 C13 H13B 109.5
H13A C13 H13B 109.5
Si2 C13 H13C 109.5
H13A C13 H13C 109.5
H13B C13 H13C 109.5
Si3 C14 H14A 109.5
Si3 C14 H14B 109.5
H14A C14 H14B 109.5
Si3 C14 H14C 109.5
H14A C14 H14C 109.5
H14B C14 H14C 109.5
Si3 C15 H15A 109.5
Si3 C15 H15B 109.5
H15A C15 H15B 109.5
Si3 C15 H15C 109.5
H15A C15 H15C 109.5
H15B C15 H15C 109.5
Si3 C16 H16A 109.5
Si3 C16 H16B 109.5
H16A C16 H16B 109.5
Si3 C16 H16C 109.5
H16A C16 H16C 109.5
H16B C16 H16C 109.5
N4 C17 N3 118.5(4)
N4 C17 C18 122.3(4)
N3 C17 C18 119.1(4)
N4 C17 Th1 60.7(2)
N3 C17 Th1 57.8(2)
C18 C17 Th1 176.7(3)
C23 C18 C19 119.1(5)
C23 C18 C17 120.0(5)
C19 C18 C17 120.9(5)
C18 C19 C20 120.4(5)
C18 C19 H19 119.8
C20 C19 H19 119.8
C21 C20 C19 119.8(6)
C21 C20 H20 120.1
C19 C20 H20 120.1
C22 C21 C20 120.2(5)
C22 C21 H21 119.9
C20 C21 H21 119.9
C21 C22 C23 120.0(6)
C21 C22 H22 120.0
C23 C22 H22 120.0
C18 C23 C22 120.4(6)
C18 C23 H23 119.8
C22 C23 H23 119.8
Si4 C24 H24A 109.5
Si4 C24 H24B 109.5
H24A C24 H24B 109.5
Si4 C24 H24C 109.5
H24A C24 H24C 109.5
H24B C24 H24C 109.5
Si4 C25 H25A 109.5
Si4 C25 H25B 109.5
H25A C25 H25B 109.5
Si4 C25 H25C 109.5
H25A C25 H25C 109.5
H25B C25 H25C 109.5
Si4 C26 H26A 109.5
Si4 C26 H26B 109.5
H26A C26 H26B 109.5
Si4 C26 H26C 109.5
H26A C26 H26C 109.5
H26B C26 H26C 109.5
O1 C27 Si5 109.7(3)
O1 C27 H27A 109.7
Si5 C27 H27A 109.7
O1 C27 H27B 109.7
Si5 C27 H27B 109.7
H27A C27 H27B 108.2
Si5 C28 H28A 109.5
Si5 C28 H28B 109.5
H28A C28 H28B 109.5
Si5 C28 H28C 109.5
H28A C28 H28C 109.5
H28B C28 H28C 109.5
Si5 C29 H29A 109.5
Si5 C29 H29B 109.5
H29A C29 H29B 109.5
Si5 C29 H29C 109.5
H29A C29 H29C 109.5
H29B C29 H29C 109.5
Si5 C30 H30A 109.5
Si5 C30 H30B 109.5
H30A C30 H30B 109.5
Si5 C30 H30C 109.5
H30A C30 H30C 109.5
H30B C30 H30C 109.5
O2 C31 Si6 108.8(3)
O2 C31 H31A 109.9
Si6 C31 H31A 109.9
O2 C31 H31B 109.9
Si6 C31 H31B 109.9
H31A C31 H31B 108.3
Si6 C32 H32A 109.5
Si6 C32 H32B 109.5
H32A C32 H32B 109.5
Si6 C32 H32C 109.5
H32A C32 H32C 109.5
H32B C32 H32C 109.5
Si6 C33 H33A 109.5
Si6 C33 H33B 109.5
H33A C33 H33B 109.5
Si6 C33 H33C 109.5
H33A C33 H33C 109.5
H33B C33 H33C 109.5
Si6 C34 H34A 109.5
Si6 C34 H34B 109.5
H34A C34 H34B 109.5
Si6 C34 H34C 109.5
H34A C34 H34C 109.5
H34B C34 H34C 109.5
C4 N1 Si1 129.6(3)
C4 N1 Th1 94.1(3)
Si1 N1 Th1 135.6(2)
C4 N2 Si2 128.5(3)
C4 N2 Th1 93.5(3)
Si2 N2 Th1 138.0(2)
C17 N3 Si3 132.0(3)
C17 N3 Th1 95.4(3)
Si3 N3 Th1 131.6(2)
C17 N4 Si4 127.3(3)
C17 N4 Th1 92.7(3)
Si4 N4 Th1 139.9(2)
C27 O1 Th1 175.4(3)
C31 O2 Th1 169.4(3)
N1 Si1 C2 104.7(2)
N1 Si1 C3 113.4(3)
C2 Si1 C3 108.8(4)
N1 Si1 C1 113.8(3)
C2 Si1 C1 109.4(4)
C3 Si1 C1 106.7(5)
N2 Si2 C13 106.6(2)
N2 Si2 C11 111.9(2)
C13 Si2 C11 108.0(3)
N2 Si2 C12 113.6(2)
C13 Si2 C12 108.4(3)
C11 Si2 C12 108.1(3)
N3 Si3 C16 115.1(2)
N3 Si3 C14 103.8(2)
C16 Si3 C14 108.5(3)
N3 Si3 C15 109.9(2)
C16 Si3 C15 109.6(3)
C14 Si3 C15 109.8(4)
N4 Si4 C26 106.2(3)
N4 Si4 C25 115.2(2)
C26 Si4 C25 108.1(3)
N4 Si4 C24 110.1(3)
C26 Si4 C24 108.0(4)
C25 Si4 C24 109.0(3)
C29 Si5 C30 110.1(3)
C29 Si5 C28 111.2(3)
C30 Si5 C28 109.6(3)
C29 Si5 C27 109.6(3)
C30 Si5 C27 108.4(3)
C28 Si5 C27 107.8(3)
C34 Si6 C32 109.2(3)
C34 Si6 C33 111.5(3)
C32 Si6 C33 110.4(3)
C34 Si6 C31 108.4(3)
C32 Si6 C31 108.3(3)
C33 Si6 C31 109.0(3)
O2 Th1 O1 100.89(13)
O2 Th1 N3 89.21(13)
O1 Th1 N3 146.21(13)
O2 Th1 N1 141.33(13)
O1 Th1 N1 100.53(13)
N3 Th1 N1 90.55(12)
O2 Th1 N2 91.26(13)
O1 Th1 N2 99.58(13)
N3 Th1 N2 112.46(12)
N1 Th1 N2 53.55(12)
O2 Th1 N4 104.92(13)
O1 Th1 N4 92.83(13)
N3 Th1 N4 53.39(12)
N1 Th1 N4 105.76(12)
N2 Th1 N4 157.41(12)
O2 Th1 C4 116.28(13)
O1 Th1 C4 102.12(12)
N3 Th1 C4 101.97(12)
N1 Th1 C4 26.95(13)
N2 Th1 C4 26.63(13)
N4 Th1 C4 131.96(13)
O2 Th1 C17 97.73(13)
O1 Th1 C17 119.40(13)
N3 Th1 C17 26.82(13)
N1 Th1 C17 99.24(12)
N2 Th1 C17 137.12(12)
N4 Th1 C17 26.57(13)
C4 Th1 C17 119.56(12)

loop_
_geom_bond_atom_site_label_1
_geom_bond_atom_site_label_2
_geom_bond_distance
C1 Si1 1.848(8)
C1 H1A 0.9800
C1 H1B 0.9800
C1 H1C 0.9800
C2 Si1 1.838(6)
C2 H2A 0.9800
C2 H2B 0.9800
C2 H2C 0.9800
C3 Si1 1.845(7)
C3 H3A 0.9800
C3 H3B 0.9800
C3 H3C 0.9800
C4 N2 1.322(6)
C4 N1 1.338(6)
C4 C5 1.504(6)
C4 Th1 2.944(4)
C5 C6 1.382(9)
C5 C10 1.391(9)
C6 C7 1.363(9)
C6 H6 0.9500
C7 C8 1.321(14)
C7 H7 0.9500
C8 C9 1.388(13)
C8 H8 0.9500
C9 C10 1.445(10)
C9 H9 0.9500
C10 H10 0.9500
C11 Si2 1.862(6)
C11 H11A 0.9800
C11 H11B 0.9800
C11 H11C 0.9800
C12 Si2 1.872(5)
C12 H12A 0.9800
C12 H12B 0.9800
C12 H12C 0.9800
C13 Si2 1.848(5)
C13 H13A 0.9800
C13 H13B 0.9800
C13 H13C 0.9800
C14 Si3 1.859(6)
C14 H14A 0.9800
C14 H14B 0.9800
C14 H14C 0.9800
C15 Si3 1.860(6)
C15 H15A 0.9800
C15 H15B 0.9800
C15 H15C 0.9800
C16 Si3 1.859(6)
C16 H16A 0.9800
C16 H16B 0.9800
C16 H16C 0.9800
C17 N4 1.322(6)
C17 N3 1.337(6)
C17 C18 1.513(6)
C17 Th1 2.951(4)
C18 C23 1.378(8)
C18 C19 1.382(7)
C19 C20 1.394(7)
C19 H19 0.9500
C20 C21 1.373(9)
C20 H20 0.9500
C21 C22 1.370(9)
C21 H21 0.9500
C22 C23 1.393(7)
C22 H22 0.9500
C23 H23 0.9500
C24 Si4 1.878(7)
C24 H24A 0.9800
C24 H24B 0.9800
C24 H24C 0.9800
C25 Si4 1.864(6)
C25 H25A 0.9800
C25 H25B 0.9800
C25 H25C 0.9800
C26 Si4 1.862(6)
C26 H26A 0.9800
C26 H26B 0.9800
C26 H26C 0.9800
C27 O1 1.438(6)
C27 Si5 1.876(5)
C27 H27A 0.9900
C27 H27B 0.9900
C28 Si5 1.862(6)
C28 H28A 0.9800
C28 H28B 0.9800
C28 H28C 0.9800
C29 Si5 1.852(6)
C29 H29A 0.9800
C29 H29B 0.9800
C29 H29C 0.9800
C30 Si5 1.860(6)
C30 H30A 0.9800
C30 H30B 0.9800
C30 H30C 0.9800
C31 O2 1.428(6)
C31 Si6 1.878(5)
C31 H31A 0.9900
C31 H31B 0.9900
C32 Si6 1.847(6)
C32 H32A 0.9800
C32 H32B 0.9800
C32 H32C 0.9800
C33 Si6 1.866(6)
C33 H33A 0.9800
C33 H33B 0.9800
C33 H33C 0.9800
C34 Si6 1.844(6)
C34 H34A 0.9800
C34 H34B 0.9800
C34 H34C 0.9800
N1 Si1 1.740(4)
N1 Th1 2.530(4)
N2 Si2 1.749(4)
N2 Th1 2.550(4)
N3 Si3 1.737(4)
N3 Th1 2.509(4)
N4 Si4 1.746(4)
N4 Th1 2.577(4)
O1 Th1 2.133(3)
O2 Th1 2.127(3)
